data_7057662
loop_
_publ_author_name
'Rad-Yousefnia, Negar'
'Shaabani, Behrouz'
'Zahedi, Mansoureh'
'Kubicki, Maciej'
'Ayg\"un, Muhittin'
'Lloret, Francesc'
'Julve, Miguel'
'Grze\'skiewicz, Anita M.'
'Zakerhamidi, Mohammad Sadegh'
'Kazak, Canan'

_publ_section_title
;
 Cd(ii) and Cu(ii) coordination polymers constructed from the expanded
 1,4-bis(4-pyridyl)-2,3-diaza-1,3-butadiene ligand: conventional and
 ultrasound-assisted synthesis, crystal structure, luminescence and
 magnetic properties
;
_journal_issue 19
_journal_name_full 'New Journal of Chemistry'
_journal_page_first 15860
_journal_paper_doi 10.1039/C8NJ02605J
_journal_volume 42
_journal_year 2018
_chemical_formula_moiety 'C12 H10 Cu N6 O6, C H2 Cl2'
_chemical_formula_sum 'C13 H12 Cl2 Cu N6 O6'
_chemical_formula_weight 482.73
_space_group_crystal_system monoclinic
_space_group_IT_number 14
_space_group_name_Hall '-P 2yn'
_space_group_name_H-M_alt 'P 1 21/n 1'
_symmetry_space_group_name_Hall '-P 2yn'
_symmetry_space_group_name_H-M 'P 1 21/n 1'
_atom_sites_solution_hydrogens geom
_audit_creation_method SHELXL-2014/7
_audit_update_record
;
2018-01-11 deposited with the CCDC.
2018-08-20 downloaded from the CCDC.
;
_cell_angle_alpha 90
_cell_angle_beta 92.085(4)
_cell_angle_gamma 90
_cell_formula_units_Z 4
_cell_length_a 9.4802(3)
_cell_length_b 11.9554(6)
_cell_length_c 16.3894(10)
_cell_measurement_reflns_used 3230
_cell_measurement_temperature 100(1)
_cell_measurement_theta_max 26.3260
_cell_measurement_theta_min 3.6180
_cell_volume 1856.34(16)
_computing_cell_refinement 'CrysAlisPro 1.171.38.46 (Rigaku OD, 2015)'
_computing_data_collection 'CrysAlisPro 1.171.38.46 (Rigaku OD, 2015)'
_computing_data_reduction 'CrysAlisPro 1.171.38.46 (Rigaku OD, 2015)'
_computing_molecular_graphics 'Mercury (MacRae et al., 2009)'
_computing_publication_material 'SHELXL-2013 (Sheldrick, 2013)'
_computing_structure_refinement 'SHELXL-2013 (Sheldrick, 2013)'
_computing_structure_solution 'SIR92 (Altomare et al., 1993)'
_diffrn_ambient_environment N~2~
_diffrn_ambient_temperature 100(1)
_diffrn_detector 'CCD plate'
_diffrn_detector_area_resol_mean 16.2413
_diffrn_detector_type Eos
_diffrn_measured_fraction_theta_full 0.997
_diffrn_measured_fraction_theta_max 0.926
_diffrn_measurement_device 'four-circle diffractometer'
_diffrn_measurement_device_type 'Xcalibur, Eos'
_diffrn_measurement_method \w-scan
_diffrn_radiation_monochromator graphite
_diffrn_radiation_probe x-ray
_diffrn_radiation_type 'Mo K\a'
_diffrn_radiation_wavelength 0.71073
_diffrn_reflns_av_R_equivalents 0.0252
_diffrn_reflns_av_unetI/netI 0.0396
_diffrn_reflns_Laue_measured_fraction_full 0.997
_diffrn_reflns_Laue_measured_fraction_max 0.926
_diffrn_reflns_limit_h_max 8
_diffrn_reflns_limit_h_min -11
_diffrn_reflns_limit_k_max 10
_diffrn_reflns_limit_k_min -14
_diffrn_reflns_limit_l_max 19
_diffrn_reflns_limit_l_min -20
_diffrn_reflns_number 8016
_diffrn_reflns_point_group_measured_fraction_full 0.997
_diffrn_reflns_point_group_measured_fraction_max 0.926
_diffrn_reflns_theta_full 25.000
_diffrn_reflns_theta_max 26.578
_diffrn_reflns_theta_min 3.408
_diffrn_source 'fine-focus sealed X-ray tube'
_diffrn_source_type 'Enhance (Mo) X-ray Source'
_exptl_absorpt_coefficient_mu 1.510
_exptl_absorpt_correction_T_max 1.00000
_exptl_absorpt_correction_T_min 0.97529
_exptl_absorpt_correction_type multi-scan
_exptl_absorpt_process_details
;
CrysAlisPro 1.171.38.46 (Rigaku Oxford Diffraction, 2015)
Empirical absorption correction using spherical harmonics,
 implemented in SCALE3 ABSPACK scaling algorithm.
;
_exptl_crystal_colour colourless
_exptl_crystal_density_diffrn 1.727
_exptl_crystal_description block
_exptl_crystal_F_000 972
_exptl_crystal_size_max 0.12
_exptl_crystal_size_mid 0.07
_exptl_crystal_size_min 0.05
_refine_diff_density_max 0.966
_refine_diff_density_min -1.031
_refine_diff_density_rms 0.088
_refine_ls_extinction_method none
_refine_ls_goodness_of_fit_ref 1.037
_refine_ls_hydrogen_treatment constr
_refine_ls_matrix_type full
_refine_ls_number_parameters 253
_refine_ls_number_reflns 3592
_refine_ls_number_restraints 0
_refine_ls_restrained_S_all 1.037
_refine_ls_R_factor_all 0.0552
_refine_ls_R_factor_gt 0.0426
_refine_ls_shift/su_max 0.000
_refine_ls_shift/su_mean 0.000
_refine_ls_structure_factor_coef Fsqd
_refine_ls_weighting_details 'w=1/[\s^2^(Fo^2^)+(0.0541P)^2^+2.7892P] where P=(Fo^2^+2Fc^2^)/3'
_refine_ls_weighting_scheme calc
_refine_ls_wR_factor_gt 0.1062
_refine_ls_wR_factor_ref 0.1133
_reflns_Friedel_coverage 0.000
_reflns_number_gt 2975
_reflns_number_total 3592
_reflns_threshold_expression 'I > 2\s(I)'
_cod_data_source_file c8nj02605j2.cif
_cod_data_source_block 2
_cod_depositor_comments 'Adding full bibliography for 7057660--7057662.cif.'
_cod_database_code 7057662
_shelx_shelxl_version_number 2014/7
_shelx_space_group_comment
;
The symmetry employed for this shelxl refinement is uniquely defined
by the following loop, which should always be used as a source of
symmetry information in preference to the above space-group names.
They are only intended as comments.
;

loop_
_space_group_symop_operation_xyz
'x, y, z'
'-x+1/2, y+1/2, -z+1/2'
'-x, -y, -z'
'x-1/2, -y-1/2, z-1/2'

loop_
_atom_site_label
_atom_site_type_symbol
_atom_site_fract_x
_atom_site_fract_y
_atom_site_fract_z
_atom_site_U_iso_or_equiv
_atom_site_adp_type
_atom_site_occupancy
_atom_site_site_symmetry_order
_atom_site_calc_flag
_atom_site_refinement_flags_posn
_atom_site_refinement_flags_adp
Cu1 Cu 0.39671(4) 0.05936(3) 0.41568(2) 0.01786(14) Uani 1 1 d . .
N1 N 0.5361(3) 0.1801(2) 0.40087(16) 0.0182(6) Uani 1 1 d . .
C2 C 0.5518(4) 0.2612(3) 0.4567(2) 0.0239(7) Uani 1 1 d . .
H2 H 0.4930 0.2604 0.5024 0.029 Uiso 1 1 calc R U
C3 C 0.6490(4) 0.3454(3) 0.4510(2) 0.0251(8) Uani 1 1 d . .
H3 H 0.6586 0.4007 0.4925 0.030 Uiso 1 1 calc R U
C4 C 0.7336(4) 0.3487(3) 0.3833(2) 0.0243(8) Uani 1 1 d . .
C5 C 0.7162(4) 0.2655(3) 0.3245(2) 0.0253(8) Uani 1 1 d . .
H5 H 0.7729 0.2651 0.2779 0.030 Uiso 1 1 calc R U
C6 C 0.6162(4) 0.1840(3) 0.3343(2) 0.0243(7) Uani 1 1 d . .
H6 H 0.6028 0.1287 0.2931 0.029 Uiso 1 1 calc R U
C7 C 0.8384(4) 0.4380(3) 0.3720(2) 0.0267(8) Uani 1 1 d . .
H7 H 0.9101 0.4295 0.3334 0.032 Uiso 1 1 calc R U
N8 N 0.8315(3) 0.5266(3) 0.4147(2) 0.0313(7) Uani 1 1 d . .
N9 N 0.9366(3) 0.6043(3) 0.39365(19) 0.0292(7) Uani 1 1 d . .
C10 C 0.9499(4) 0.6808(3) 0.4477(2) 0.0266(8) Uani 1 1 d . .
H10 H 0.8927 0.6804 0.4941 0.032 Uiso 1 1 calc R U
C11 C 1.0548(3) 0.7695(3) 0.4372(2) 0.0205(7) Uani 1 1 d . .
C12 C 1.1387(3) 0.7757(3) 0.3685(2) 0.0233(7) Uani 1 1 d . .
H12 H 1.1292 0.7214 0.3264 0.028 Uiso 1 1 calc R U
C13 C 1.2343(3) 0.8607(3) 0.3629(2) 0.0224(7) Uani 1 1 d . .
H13 H 1.2895 0.8648 0.3158 0.027 Uiso 1 1 calc R U
N14 N 1.2535(3) 0.9389(2) 0.42145(16) 0.0180(6) Uani 1 1 d . .
C15 C 1.1720(3) 0.9338(3) 0.4871(2) 0.0213(7) Uani 1 1 d . .
H15 H 1.1829 0.9895 0.5282 0.026 Uiso 1 1 calc R U
C16 C 1.0737(3) 0.8507(3) 0.4966(2) 0.0233(7) Uani 1 1 d . .
H16 H 1.0188 0.8491 0.5439 0.028 Uiso 1 1 calc R U
O21 O 0.1152(3) 0.2642(2) 0.33151(19) 0.0435(7) Uani 1 1 d . .
N21 N 0.2080(3) 0.1955(3) 0.34683(19) 0.0277(7) Uani 1 1 d . .
O22 O 0.2708(3) 0.1420(2) 0.29375(15) 0.0336(6) Uani 1 1 d . .
O23 O 0.2439(2) 0.17476(19) 0.42206(14) 0.0226(5) Uani 1 1 d . .
N31 N 0.5942(3) -0.1041(3) 0.37323(17) 0.0235(6) Uani 1 1 d . .
O31 O 0.6840(3) -0.1768(3) 0.38276(17) 0.0458(8) Uani 1 1 d . .
O32 O 0.5396(3) -0.0774(2) 0.30731(14) 0.0305(6) Uani 1 1 d . .
O33 O 0.5532(2) -0.05191(18) 0.43811(13) 0.0196(5) Uani 1 1 d . .
C1S C 0.0041(5) 0.0691(4) 0.1876(3) 0.0522(12) Uani 1 1 d . .
H1S1 H -0.0716 0.0766 0.1447 0.063 Uiso 1 1 calc R U
H1S2 H 0.0438 0.1443 0.1988 0.063 Uiso 1 1 calc R U
Cl1S Cl 0.13883(13) -0.02000(12) 0.15201(7) 0.0559(3) Uani 1 1 d . .
Cl2S Cl -0.06883(12) 0.01390(10) 0.27896(7) 0.0464(3) Uani 1 1 d . .

loop_
_atom_site_aniso_label
_atom_site_aniso_U_11
_atom_site_aniso_U_22
_atom_site_aniso_U_33
_atom_site_aniso_U_23
_atom_site_aniso_U_13
_atom_site_aniso_U_12
Cu1 0.0169(2) 0.0135(2) 0.0235(2) 0.00020(16) 0.00510(15) -0.00594(16)
N1 0.0204(14) 0.0132(13) 0.0214(14) 0.0006(11) 0.0042(11) -0.0052(11)
C2 0.0247(17) 0.0211(18) 0.0264(17) 0.0002(15) 0.0079(14) -0.0059(14)
C3 0.0306(19) 0.0175(17) 0.0273(18) -0.0012(15) 0.0031(15) -0.0074(15)
C4 0.0266(18) 0.0199(17) 0.0266(18) 0.0054(15) 0.0048(14) -0.0060(14)
C5 0.0315(19) 0.0207(18) 0.0244(17) 0.0006(15) 0.0104(14) -0.0062(15)
C6 0.0298(18) 0.0203(17) 0.0232(17) -0.0003(15) 0.0057(14) -0.0060(15)
C7 0.033(2) 0.0218(18) 0.0257(18) 0.0010(15) 0.0086(15) -0.0074(15)
N8 0.0294(17) 0.0253(17) 0.0397(18) -0.0022(14) 0.0104(14) -0.0159(14)
N9 0.0313(17) 0.0213(16) 0.0358(17) -0.0037(14) 0.0110(13) -0.0131(13)
C10 0.0224(17) 0.0246(19) 0.0332(19) -0.0010(16) 0.0067(15) -0.0052(15)
C11 0.0172(16) 0.0169(17) 0.0275(18) 0.0014(14) 0.0033(13) -0.0038(13)
C12 0.0263(18) 0.0196(17) 0.0243(17) -0.0061(14) 0.0034(14) -0.0048(14)
C13 0.0232(17) 0.0232(18) 0.0211(16) -0.0020(14) 0.0056(13) -0.0053(14)
N14 0.0172(13) 0.0168(13) 0.0201(14) 0.0001(11) 0.0031(11) -0.0040(11)
C15 0.0218(17) 0.0183(17) 0.0242(17) -0.0046(14) 0.0054(13) -0.0038(13)
C16 0.0180(16) 0.0261(18) 0.0264(18) -0.0025(15) 0.0088(14) -0.0045(14)
O21 0.0349(15) 0.0375(17) 0.0576(19) 0.0162(15) -0.0047(13) 0.0056(13)
N21 0.0229(15) 0.0236(16) 0.0367(18) 0.0055(14) 0.0032(13) -0.0059(13)
O22 0.0324(14) 0.0437(17) 0.0249(13) 0.0008(12) 0.0044(11) -0.0074(12)
O23 0.0231(12) 0.0195(12) 0.0254(12) 0.0022(10) 0.0048(10) -0.0029(10)
N31 0.0232(15) 0.0233(15) 0.0245(15) -0.0043(13) 0.0091(12) -0.0066(13)
O31 0.0525(18) 0.0461(18) 0.0398(16) -0.0027(14) 0.0133(14) 0.0269(16)
O32 0.0335(14) 0.0379(16) 0.0204(13) -0.0011(11) 0.0039(11) -0.0076(12)
O33 0.0225(12) 0.0163(11) 0.0202(11) -0.0023(9) 0.0047(9) -0.0036(9)
C1S 0.052(3) 0.042(3) 0.062(3) 0.008(2) -0.017(2) -0.012(2)
Cl1S 0.0564(7) 0.0651(8) 0.0466(7) -0.0059(6) 0.0065(5) -0.0076(6)
Cl2S 0.0438(6) 0.0447(6) 0.0507(7) -0.0041(5) 0.0022(5) -0.0004(5)

loop_
_atom_type_symbol
_atom_type_description
_atom_type_scat_dispersion_real
_atom_type_scat_dispersion_imag
_atom_type_scat_source
C C 0.0033 0.0016 'International Tables Vol C Tables 4.2.6.8 and 6.1.1.4'
H H 0.0000 0.0000 'International Tables Vol C Tables 4.2.6.8 and 6.1.1.4'
Cl Cl 0.1484 0.1585 'International Tables Vol C Tables 4.2.6.8 and 6.1.1.4'
Cu Cu 0.3201 1.2651 'International Tables Vol C Tables 4.2.6.8 and 6.1.1.4'
N N 0.0061 0.0033 'International Tables Vol C Tables 4.2.6.8 and 6.1.1.4'
O O 0.0106 0.0060 'International Tables Vol C Tables 4.2.6.8 and 6.1.1.4'

loop_
_geom_angle_atom_site_label_1
_geom_angle_atom_site_label_2
_geom_angle_atom_site_label_3
_geom_angle
_geom_angle_site_symmetry_1
_geom_angle_site_symmetry_3
N1 Cu1 N14 175.63(11) . 1_445
N1 Cu1 O23 89.50(10) . .
N14 Cu1 O23 90.01(10) 1_445 .
N1 Cu1 O33 90.77(10) . .
N14 Cu1 O33 90.72(10) 1_445 .
O23 Cu1 O33 166.45(9) . .
N1 Cu1 O33 92.31(9) . 3_656
N14 Cu1 O33 92.06(9) 1_445 3_656
O23 Cu1 O33 95.13(9) . 3_656
O33 Cu1 O33 71.32(9) . 3_656
C2 N1 C6 118.4(3) . .
C2 N1 Cu1 120.2(2) . .
C6 N1 Cu1 121.4(2) . .
N1 C2 C3 123.0(3) . .
N1 C2 H2 118.5 . .
C3 C2 H2 118.5 . .
C2 C3 C4 118.9(3) . .
C2 C3 H3 120.6 . .
C4 C3 H3 120.6 . .
C5 C4 C3 118.3(3) . .
C5 C4 C7 119.7(3) . .
C3 C4 C7 122.0(3) . .
C6 C5 C4 119.5(3) . .
C6 C5 H5 120.3 . .
C4 C5 H5 120.3 . .
N1 C6 C5 121.9(3) . .
N1 C6 H6 119.0 . .
C5 C6 H6 119.0 . .
N8 C7 C4 119.0(3) . .
N8 C7 H7 120.5 . .
C4 C7 H7 120.5 . .
C7 N8 N9 111.2(3) . .
C10 N9 N8 110.8(3) . .
N9 C10 C11 119.2(3) . .
N9 C10 H10 120.4 . .
C11 C10 H10 120.4 . .
C16 C11 C12 117.7(3) . .
C16 C11 C10 119.7(3) . .
C12 C11 C10 122.5(3) . .
C13 C12 C11 119.3(3) . .
C13 C12 H12 120.3 . .
C11 C12 H12 120.3 . .
N14 C13 C12 122.7(3) . .
N14 C13 H13 118.6 . .
C12 C13 H13 118.6 . .
C13 N14 C15 118.0(3) . .
C13 N14 Cu1 123.0(2) . 1_665
C15 N14 Cu1 118.9(2) . 1_665
N14 C15 C16 122.3(3) . .
N14 C15 H15 118.9 . .
C16 C15 H15 118.9 . .
C15 C16 C11 119.9(3) . .
C15 C16 H16 120.1 . .
C11 C16 H16 120.1 . .
O21 N21 O22 124.0(3) . .
O21 N21 O23 119.2(3) . .
O22 N21 O23 116.8(3) . .
N21 O23 Cu1 104.35(19) . .
O31 N31 O32 124.6(3) . .
O31 N31 O33 117.6(3) . .
O32 N31 O33 117.8(3) . .
N31 O33 Cu1 114.0(2) . .
N31 O33 Cu1 137.2(2) . 3_656
Cu1 O33 Cu1 108.68(9) . 3_656
Cl1S C1S Cl2S 110.9(3) . .
Cl1S C1S H1S1 109.5 . .
Cl2S C1S H1S1 109.5 . .
Cl1S C1S H1S2 109.5 . .
Cl2S C1S H1S2 109.5 . .
H1S1 C1S H1S2 108.1 . .

loop_
_geom_bond_atom_site_label_1
_geom_bond_atom_site_label_2
_geom_bond_distance
_geom_bond_site_symmetry_2
Cu1 N1 1.979(3) .
Cu1 N14 1.984(3) 1_445
Cu1 O23 2.006(2) .
Cu1 O33 2.016(2) .
Cu1 O33 2.427(2) 3_656
N1 C2 1.338(4) .
N1 C6 1.352(4) .
C2 C3 1.370(5) .
C2 H2 0.9500 .
C3 C4 1.394(5) .
C3 H3 0.9500 .
C4 C5 1.390(5) .
C4 C7 1.475(5) .
C5 C6 1.373(5) .
C5 H5 0.9500 .
C6 H6 0.9500 .
C7 N8 1.273(5) .
C7 H7 0.9500 .
N8 N9 1.413(4) .
N9 C10 1.276(5) .
C10 C11 1.468(5) .
C10 H10 0.9500 .
C11 C16 1.381(5) .
C11 C12 1.404(5) .
C12 C13 1.366(5) .
C12 H12 0.9500 .
C13 N14 1.347(4) .
C13 H13 0.9500 .
N14 C15 1.348(4) .
N14 Cu1 1.984(3) 1_665
C15 C16 1.375(5) .
C15 H15 0.9500 .
C16 H16 0.9500 .
O21 N21 1.224(4) .
N21 O22 1.248(4) .
N21 O23 1.291(4) .
N31 O31 1.222(4) .
N31 O32 1.223(4) .
N31 O33 1.304(3) .
O33 Cu1 2.428(2) 3_656
C1S Cl1S 1.777(5) .
C1S Cl2S 1.798(5) .
C1S H1S1 0.9900 .
C1S H1S2 0.9900 .

loop_
_geom_hbond_atom_site_label_D
_geom_hbond_atom_site_label_H
_geom_hbond_atom_site_label_A
_geom_hbond_distance_DH
_geom_hbond_distance_HA
_geom_hbond_distance_DA
_geom_hbond_angle_DHA
_geom_hbond_site_symmetry_A
C6 H6 O32 0.95 2.55 3.235(4) 129.3 .
C7 H7 O32 0.95 2.37 3.202(4) 145.5 2_655
C12 H12 O22 0.95 2.41 3.245(4) 146.4 2_655
C13 H13 O32 0.95 2.48 3.153(4) 128.1 1_665

loop_
_geom_torsion_atom_site_label_1
_geom_torsion_atom_site_label_2
_geom_torsion_atom_site_label_3
_geom_torsion_atom_site_label_4
_geom_torsion
_geom_torsion_site_symmetry_1
_geom_torsion_site_symmetry_4
C6 N1 C2 C3 -2.6(5) . .
Cu1 N1 C2 C3 178.3(3) . .
N1 C2 C3 C4 1.4(6) . .
C2 C3 C4 C5 -0.4(5) . .
C2 C3 C4 C7 178.7(3) . .
C3 C4 C5 C6 0.6(5) . .
C7 C4 C5 C6 -178.5(3) . .
C2 N1 C6 C5 2.8(5) . .
Cu1 N1 C6 C5 -178.1(3) . .
C4 C5 C6 N1 -1.8(5) . .
C5 C4 C7 N8 163.6(4) . .
C3 C4 C7 N8 -15.5(6) . .
C4 C7 N8 N9 -177.8(3) . .
C7 N8 N9 C10 -165.5(3) . .
N8 N9 C10 C11 179.7(3) . .
N9 C10 C11 C16 -177.8(3) . .
N9 C10 C11 C12 2.0(5) . .
C16 C11 C12 C13 -0.2(5) . .
C10 C11 C12 C13 -179.9(3) . .
C11 C12 C13 N14 1.0(5) . .
C12 C13 N14 C15 -1.6(5) . .
C12 C13 N14 Cu1 177.8(3) . 1_665
C13 N14 C15 C16 1.5(5) . .
Cu1 N14 C15 C16 -177.9(3) 1_665 .
N14 C15 C16 C11 -0.7(5) . .
C12 C11 C16 C15 0.1(5) . .
C10 C11 C16 C15 179.8(3) . .
O21 N21 O23 Cu1 -179.9(3) . .
O22 N21 O23 Cu1 0.8(3) . .
O31 N31 O33 Cu1 -176.5(2) . .
O32 N31 O33 Cu1 3.1(3) . .
O31 N31 O33 Cu1 -1.6(5) . 3_656
O32 N31 O33 Cu1 178.0(2) . 3_656
